data_1574795
loop_
_publ_author_name
'Mondal, Abdur Rouf Samim'
'Bapat, Nakul Abhay'
'Mishra, Harshita'
'Hari, Durga Prasad'

_publ_section_title
;
 Highly stereoselective synthesis of polysubstituted housanes and
 spiro-oxa-housanes: application and mechanistic insights.
;
_journal_issue 27
_journal_name_full 'Chemical science'
_journal_page_first 12350
_journal_page_last 12361
_journal_paper_doi 10.1039/d5sc02288f
_journal_volume 16
_journal_year 2025
_chemical_formula_moiety C54H40F6N2O6
_chemical_formula_sum 'C54 H40 F6 N2 O6'
_chemical_formula_weight 926.88
_space_group_crystal_system triclinic
_space_group_IT_number 2
_space_group_name_Hall '-P 1'
_space_group_name_H-M_alt 'P -1'
_atom_sites_solution_hydrogens mixed
_atom_sites_solution_primary 'Intrinsic Phasing'
_audit_creation_method
;FinalCif 2024.9-0 by Daniel Kratzert, Freiburg 2025, 
https://dkratzert.de/finalcif.html
;
_audit_update_record
;
2025-05-15 deposited with the CCDC.	2025-06-02 downloaded from the CCDC.
;
_cell_angle_alpha 76.397(2)
_cell_angle_beta 75.850(2)
_cell_angle_gamma 67.123(2)
_cell_formula_units_Z 2
_cell_length_a 11.3001(7)
_cell_length_b 13.4126(8)
_cell_length_c 16.3714(9)
_cell_measurement_reflns_used 9868
_cell_measurement_temperature 120(2)
_cell_measurement_theta_max 31.567
_cell_measurement_theta_min 2.7657
_cell_measurement_wavelength 0.71073
_cell_volume 2189.3(2)
_computing_cell_refinement 'SAINT V8.41 (Bruker AXS LLC)'
_computing_data_reduction 'SAINT V8.41 (Bruker AXS LLC)'
_computing_molecular_graphics 'shelXle (C.B. Huebschle, rev 1503)'
_computing_structure_refinement 'SHELXL-2019/2 (Sheldrick, 2019)'
_computing_structure_solution 'SHELXT 2018/2 (Sheldrick, 2018)'
_diffrn_ambient_environment N~2~
_diffrn_ambient_temperature 120(2)
_diffrn_detector CPAD
_diffrn_detector_area_resol_mean 7.391
_diffrn_detector_type 'Bruker PHOTON II'
_diffrn_measured_fraction_theta_full 0.998
_diffrn_measured_fraction_theta_max 0.950
_diffrn_measurement_details
;<Phi   scan: start=   0.0; len= 360.0; end= 360.0 at [Counterclockwise Eulerian 
angles: dx= 50.00 mm theta=   6.489 deg omega=  16.040 deg chi=  54.736 deg] 
measure for 32.0 seconds; frame angle 0.60 degrees, wavelength=0.71076>
<Omega scan: start= 190.0; len= 186.0; end= 376.0 at [Counterclockwise Eulerian 
angles: dx= 50.00 mm theta=   6.489 deg phi=  50.999 deg chi=  54.736 deg] 
measure for 32.0 seconds; frame angle 0.60 degrees, wavelength=0.71076>
<Omega scan: start= 190.0; len= 186.0; end= 376.0 at [Counterclockwise Eulerian 
angles: dx= 50.00 mm theta=   6.489 deg phi=   0.000 deg chi=  54.736 deg] 
measure for 32.0 seconds; frame angle 0.60 degrees, wavelength=0.71076>
<Phi   scan: start=   0.0; len= 360.0; end= 360.0 at [Counterclockwise Eulerian 
angles: dx= 50.00 mm theta=   6.489 deg omega= 189.915 deg chi=  54.736 deg] 
measure for 32.0 seconds; frame angle 0.60 degrees, wavelength=0.71076>
;
_diffrn_measurement_device 'FIXED KAPPA diffractometer'
_diffrn_measurement_device_type 'Bruker D8 QUEST'
_diffrn_measurement_method '\w and \f scans'
_diffrn_measurement_specimen_support 'MiTeGen micromount'
_diffrn_radiation_monochromator 'flat graphite'
_diffrn_radiation_probe x-ray
_diffrn_radiation_type 'Mo K\a'
_diffrn_radiation_wavelength 0.71073
_diffrn_reflns_av_R_equivalents 0.0484
_diffrn_reflns_av_unetI/netI 0.0408
_diffrn_reflns_Laue_measured_fraction_full 0.998
_diffrn_reflns_Laue_measured_fraction_max 0.950
_diffrn_reflns_limit_h_max 16
_diffrn_reflns_limit_h_min -16
_diffrn_reflns_limit_k_max 19
_diffrn_reflns_limit_k_min -18
_diffrn_reflns_limit_l_max 24
_diffrn_reflns_limit_l_min -24
_diffrn_reflns_number 91255
_diffrn_reflns_point_group_measured_fraction_full 0.998
_diffrn_reflns_point_group_measured_fraction_max 0.950
_diffrn_reflns_reduction_process narrow-frame
_diffrn_reflns_theta_full 25.242
_diffrn_reflns_theta_max 31.883
_diffrn_reflns_theta_min 2.552
_diffrn_source 'sealed tube'
_diffrn_source_current 40.0
_diffrn_source_target Mo
_diffrn_source_voltage 50
_exptl_absorpt_coefficient_mu 0.109
_exptl_absorpt_correction_T_max 0.7463
_exptl_absorpt_correction_T_min 0.6787
_exptl_absorpt_correction_type multi-scan
_exptl_absorpt_process_details
;Krause, L., Herbst-Irmer, R., Sheldrick, G. M., Stalke, D. (2015).
"Comparison of silver and molybdenum microfocus X-ray sources for single-crystal
 structure determination"
J. Appl. Cryst. 48, 3-10.
doi:10.1107/S1600576714022985
;
_exptl_crystal_colour 'clear intense colourless'
_exptl_crystal_density_diffrn 1.406
_exptl_crystal_description block
_exptl_crystal_F_000 960
_refine_diff_density_max 1.122
_refine_diff_density_min -0.853
_refine_diff_density_rms 0.077
_refine_ls_extinction_method none
_refine_ls_goodness_of_fit_ref 1.174
_refine_ls_hydrogen_treatment mixed
_refine_ls_matrix_type full
_refine_ls_number_parameters 619
_refine_ls_number_reflns 14303
_refine_ls_number_restraints 0
_refine_ls_restrained_S_all 1.174
_refine_ls_R_factor_all 0.1004
_refine_ls_R_factor_gt 0.0829
_refine_ls_shift/su_max 0.000
_refine_ls_shift/su_mean 0.000
_refine_ls_structure_factor_coef Fsqd
_refine_ls_weighting_details 'w=1/[\s^2^(Fo^2^)+(0.0680P)^2^+2.3123P] where P=(Fo^2^+2Fc^2^)/3'
_refine_ls_weighting_scheme calc
_refine_ls_wR_factor_gt 0.1774
_refine_ls_wR_factor_ref 0.1858
_reflns_Friedel_coverage 0.000
_reflns_number_gt 12031
_reflns_number_total 14303
_reflns_threshold_expression 'I > 2\s(I)'
_cod_data_source_file d5sc02288f2.cif
_cod_data_source_block shelx_CCDC1
_cod_depositor_comments
;
The following automatic conversions were performed:

data item '_exptl_absorpt_correction_type' value 'Multi-Scan' was
changed to 'multi-scan' in accordance with the
/home/data/users/saulius/crontab/automatic-downloads/rss-feeds/RSC/lib/dictionaries/cif_core.dic
dictionary named 'cif_core.dic' version 2.4.2 last updated on
2011-04-26.

Automatic conversion script
Id: cif_fix_values 8170 2020-07-09 18:12:32Z antanas 

 Adding full bibliography for 1574793--1574797.cif.
;
_cod_database_code 1574795
_shelx_shelxl_version_number 2019/3
_shelx_space_group_comment
;
The symmetry employed for this shelxl refinement is uniquely defined
by the following loop, which should always be used as a source of
symmetry information in preference to the above space-group names.
They are only intended as comments.
;
_exptl_bruker_absorpt_correction_t_ratio 0.9094
_bruker_diffrn_measurement_temperature_device 'Oxford Cryostream 1000'
_diffrn_measurement_bruker_total_exposure_time 58240.0
_diffrn_reflns_bruker_av_norm_i 426.757
_diffrn_reflns_bruker_number_gt 69797
_computing_bruker_data_scaling 'SADABS-2016/2 - Bruker AXS area detector scaling and absorption correction'
_geom_details
; All esds (except the esd in the dihedral angle between two l.s. planes)
 are estimated using the full covariance matrix.  The cell esds are taken
 into account individually in the estimation of esds in distances, angles
 and torsion angles; correlations between esds in cell parameters are only
 used when they are defined by crystal symmetry.  An approximate (isotropic)
 treatment of cell esds is used for estimating esds involving l.s. planes.
;

loop_
_space_group_symop_operation_xyz
'x, y, z'
'-x, -y, -z'

loop_
_atom_site_label
_atom_site_type_symbol
_atom_site_fract_x
_atom_site_fract_y
_atom_site_fract_z
_atom_site_U_iso_or_equiv
_atom_site_adp_type
_atom_site_occupancy
_atom_site_site_symmetry_order
_atom_site_calc_flag
_atom_site_refinement_flags_posn
_atom_site_refinement_flags_adp
_atom_site_refinement_flags_occupancy
_atom_site_disorder_assembly
_atom_site_disorder_group
F1 F 0.78711(15) 0.09731(19) 0.15423(11) 0.0658(7) Uani 1 1 d . . . . .
F2 F 0.94665(13) -0.03618(13) 0.19743(10) 0.0369(4) Uani 1 1 d . . . . .
F3 F 0.87522(18) 0.10808(16) 0.25277(14) 0.0570(5) Uani 1 1 d . . . . .
F4 F 0.62723(15) 0.60967(16) 0.15435(12) 0.0513(5) Uani 1 1 d . . . . .
F5 F 0.63767(14) 0.55918(14) 0.03947(9) 0.0370(4) Uani 1 1 d . . . . .
F6 F 0.56240(17) 0.47849(14) 0.15484(15) 0.0687(7) Uani 1 1 d . . . . .
O1 O 0.15282(14) 0.19242(13) 0.20908(9) 0.0213(3) Uani 1 1 d . . . . .
O2 O 0.51937(14) 0.12592(12) 0.00620(9) 0.0190(3) Uani 1 1 d . . . . .
O3 O 0.53269(17) 0.24765(12) 0.39455(9) 0.0233(3) Uani 1 1 d . . . . .
H1 H 0.521(3) 0.310(3) 0.4068(19) 0.035 Uiso 1 1 d . U . . .
O4 O 0.44392(14) 0.45039(11) 0.44864(9) 0.0191(3) Uani 1 1 d . . . . .
O5 O 0.04639(13) 0.72396(12) 0.45198(9) 0.0204(3) Uani 1 1 d . . . . .
O6 O 0.40866(16) 0.92933(12) 0.15756(9) 0.0207(3) Uani 1 1 d . . . . .
H1B H 0.419(3) 0.916(2) 0.111(2) 0.031 Uiso 1 1 d . U . . .
N1 N 0.31824(15) 0.17456(13) 0.09282(10) 0.0144(3) Uani 1 1 d . . . . .
N2 N 0.24536(16) 0.58898(13) 0.47303(10) 0.0151(3) Uani 1 1 d . . . . .
C1 C 0.23780(18) 0.21205(16) 0.02846(12) 0.0171(3) Uani 1 1 d . . . . .
C2 C 0.2580(2) 0.14548(19) -0.02999(13) 0.0229(4) Uani 1 1 d . . . . .
H2 H 0.323424 0.074583 -0.027065 0.028 Uiso 1 1 calc R U . . .
C3 C 0.1810(2) 0.1837(2) -0.09338(15) 0.0317(5) Uani 1 1 d . . . . .
H3 H 0.195002 0.139380 -0.134811 0.038 Uiso 1 1 calc R U . . .
C4 C 0.0847(2) 0.2856(2) -0.09602(17) 0.0357(6) Uani 1 1 d . . . . .
H4 H 0.032557 0.311435 -0.139437 0.043 Uiso 1 1 calc R U . . .
C5 C 0.0634(3) 0.3504(2) -0.03616(18) 0.0352(6) Uani 1 1 d . . . . .
H5 H -0.004281 0.420168 -0.037920 0.042 Uiso 1 1 calc R U . . .
C6 C 0.1404(2) 0.31416(18) 0.02681(16) 0.0270(4) Uani 1 1 d . . . . .
H6 H 0.126370 0.358760 0.068041 0.032 Uiso 1 1 calc R U . . .
C7 C 0.26688(18) 0.16556(15) 0.18103(12) 0.0147(3) Uani 1 1 d . . . . .
C8 C 0.37957(17) 0.12004(14) 0.22930(11) 0.0122(3) Uani 1 1 d . . . . .
H8 H 0.380353 0.055155 0.274538 0.015 Uiso 1 1 calc R U . . .
C9 C 0.50250(17) 0.10422(14) 0.15936(11) 0.0127(3) Uani 1 1 d . . . . .
H9 H 0.574112 0.031579 0.167350 0.015 Uiso 1 1 calc R U . . .
C10 C 0.45298(18) 0.13377(14) 0.07640(11) 0.0133(3) Uani 1 1 d . . . . .
C11 C 0.40552(17) 0.21230(14) 0.25503(11) 0.0120(3) Uani 1 1 d . . . . .
C12 C 0.52368(17) 0.19970(14) 0.18273(11) 0.0123(3) Uani 1 1 d . . . . .
H12 H 0.541590 0.261721 0.140701 0.015 Uiso 1 1 calc R U . . .
C13 C 0.54383(17) 0.17211(14) 0.27411(11) 0.0121(3) Uani 1 1 d . . . . .
C14 C 0.30078(17) 0.31403(15) 0.28032(12) 0.0145(3) Uani 1 1 d . . . . .
C15 C 0.2287(2) 0.31436(17) 0.36255(13) 0.0216(4) Uani 1 1 d . . . . .
H15 H 0.247542 0.249354 0.403321 0.026 Uiso 1 1 calc R U . . .
C16 C 0.1293(2) 0.40963(19) 0.38514(16) 0.0267(5) Uani 1 1 d . . . . .
H16 H 0.080125 0.409426 0.441236 0.032 Uiso 1 1 calc R U . . .
C17 C 0.1017(2) 0.50477(18) 0.32608(18) 0.0284(5) Uani 1 1 d . . . . .
H17 H 0.034671 0.570035 0.341894 0.034 Uiso 1 1 calc R U . . .
C18 C 0.1717(2) 0.50460(17) 0.24435(16) 0.0259(4) Uani 1 1 d . . . . .
H18 H 0.152315 0.569764 0.203771 0.031 Uiso 1 1 calc R U . . .
C19 C 0.2709(2) 0.40939(16) 0.22088(13) 0.0189(4) Uani 1 1 d . . . . .
H19 H 0.318085 0.409575 0.164246 0.023 Uiso 1 1 calc R U . . .
C20 C 0.61138(18) 0.05591(15) 0.31428(11) 0.0142(3) Uani 1 1 d . . . . .
C21 C 0.74547(19) -0.00305(16) 0.29163(12) 0.0180(4) Uani 1 1 d . . . . .
C22 C 0.8029(2) -0.10731(17) 0.33587(14) 0.0252(4) Uani 1 1 d . . . . .
H22 H 0.893581 -0.145864 0.320779 0.030 Uiso 1 1 calc R U . . .
C23 C 0.7290(2) -0.15500(17) 0.40150(14) 0.0269(5) Uani 1 1 d . . . . .
H23 H 0.768807 -0.226121 0.431074 0.032 Uiso 1 1 calc R U . . .
C24 C 0.5971(2) -0.09909(16) 0.42401(13) 0.0224(4) Uani 1 1 d . . . . .
H24 H 0.545782 -0.131786 0.468659 0.027 Uiso 1 1 calc R U . . .
C25 C 0.5401(2) 0.00561(15) 0.38068(12) 0.0171(3) Uani 1 1 d . . . . .
H25 H 0.449628 0.043863 0.397001 0.021 Uiso 1 1 calc R U . . .
C26 C 0.57197(19) 0.25745(15) 0.30452(12) 0.0157(3) Uani 1 1 d . . . . .
H26A H 0.666247 0.245718 0.289291 0.019 Uiso 1 1 calc R U . . .
H26B H 0.523331 0.331692 0.277088 0.019 Uiso 1 1 calc R U . . .
C27 C 0.8360(2) 0.0420(2) 0.22384(16) 0.0276(5) Uani 1 1 d . . . . .
C28 C 0.21586(18) 0.56322(16) 0.56408(12) 0.0175(4) Uani 1 1 d . . . . .
C29 C 0.1636(2) 0.64797(19) 0.61184(14) 0.0243(4) Uani 1 1 d . . . . .
H29 H 0.149152 0.721461 0.584412 0.029 Uiso 1 1 calc R U . . .
C30 C 0.1325(2) 0.6248(2) 0.69989(15) 0.0314(5) Uani 1 1 d . . . . .
H30 H 0.094976 0.682610 0.732935 0.038 Uiso 1 1 calc R U . . .
C31 C 0.1563(2) 0.5176(2) 0.73932(14) 0.0336(6) Uani 1 1 d . . . . .
H31 H 0.135869 0.501726 0.799665 0.040 Uiso 1 1 calc R U . . .
C32 C 0.2097(2) 0.4330(2) 0.69153(15) 0.0303(5) Uani 1 1 d . . . . .
H32 H 0.226015 0.359428 0.719274 0.036 Uiso 1 1 calc R U . . .
C33 C 0.23967(19) 0.45528(18) 0.60299(14) 0.0218(4) Uani 1 1 d . . . . .
H33 H 0.275728 0.397592 0.569886 0.026 Uiso 1 1 calc R U . . .
C34 C 0.35923(18) 0.53178(15) 0.42229(12) 0.0147(3) Uani 1 1 d . . . . .
C35 C 0.35865(18) 0.58917(14) 0.33103(12) 0.0141(3) Uani 1 1 d . . . . .
H35 H 0.378457 0.541827 0.286957 0.017 Uiso 1 1 calc R U . . .
C36 C 0.22747(17) 0.68671(14) 0.33413(11) 0.0134(3) Uani 1 1 d . . . . .
H36 H 0.175962 0.697029 0.289121 0.016 Uiso 1 1 calc R U . . .
C37 C 0.15771(18) 0.67299(15) 0.42444(12) 0.0145(3) Uani 1 1 d . . . . .
C38 C 0.43217(18) 0.66902(15) 0.31174(11) 0.0142(3) Uani 1 1 d . . . . .
H38 H 0.506418 0.658225 0.339865 0.017 Uiso 1 1 calc R U . . .
C39 C 0.30215(17) 0.76683(14) 0.31882(11) 0.0120(3) Uani 1 1 d . . . . .
C40 C 0.39564(17) 0.75330(14) 0.23443(11) 0.0128(3) Uani 1 1 d . . . . .
C41 C 0.25610(17) 0.86062(15) 0.36612(11) 0.0132(3) Uani 1 1 d . . . . .
C42 C 0.2970(2) 0.84775(17) 0.44301(13) 0.0203(4) Uani 1 1 d . . . . .
H42 H 0.360023 0.780468 0.462863 0.024 Uiso 1 1 calc R U . . .
C43 C 0.2459(2) 0.93310(18) 0.49081(14) 0.0242(4) Uani 1 1 d . . . . .
H43 H 0.275024 0.923950 0.542738 0.029 Uiso 1 1 calc R U . . .
C44 C 0.1531(2) 1.03096(17) 0.46310(13) 0.0216(4) Uani 1 1 d . . . . .
H44 H 0.117248 1.088480 0.496362 0.026 Uiso 1 1 calc R U . . .
C45 C 0.1128(2) 1.04464(16) 0.38663(13) 0.0214(4) Uani 1 1 d . . . . .
H45 H 0.049842 1.112104 0.367016 0.026 Uiso 1 1 calc R U . . .
C46 C 0.16405(19) 0.95997(16) 0.33831(12) 0.0174(4) Uani 1 1 d . . . . .
H46 H 0.135882 0.970170 0.285840 0.021 Uiso 1 1 calc R U . . .
C47 C 0.35424(18) 0.73426(14) 0.16022(11) 0.0134(3) Uani 1 1 d . . . . .
C48 C 0.23323(19) 0.80610(16) 0.14062(12) 0.0178(4) Uani 1 1 d . . . . .
H48 H 0.182760 0.861618 0.174798 0.021 Uiso 1 1 calc R U . . .
C49 C 0.1836(2) 0.79963(18) 0.07308(13) 0.0224(4) Uani 1 1 d . . . . .
H49 H 0.101008 0.850171 0.061284 0.027 Uiso 1 1 calc R U . . .
C50 C 0.2562(2) 0.71848(19) 0.02307(13) 0.0249(4) Uani 1 1 d . . . . .
H50 H 0.222322 0.711381 -0.022126 0.030 Uiso 1 1 calc R U . . .
C51 C 0.3775(2) 0.64827(17) 0.03940(13) 0.0222(4) Uani 1 1 d . . . . .
H51 H 0.427857 0.593715 0.004350 0.027 Uiso 1 1 calc R U . . .
C52 C 0.42796(19) 0.65590(15) 0.10662(12) 0.0164(3) Uani 1 1 d . . . . .
C53 C 0.47253(19) 0.83080(16) 0.20925(12) 0.0168(3) Uani 1 1 d . . . . .
H53A H 0.484244 0.848549 0.261450 0.020 Uiso 1 1 calc R U . . .
H53B H 0.560028 0.793651 0.177763 0.020 Uiso 1 1 calc R U . . .
C54 C 0.5629(2) 0.57748(17) 0.11550(13) 0.0217(4) Uani 1 1 d . . . . .

loop_
_atom_site_aniso_label
_atom_site_aniso_U_11
_atom_site_aniso_U_22
_atom_site_aniso_U_33
_atom_site_aniso_U_23
_atom_site_aniso_U_13
_atom_site_aniso_U_12
F1 0.0201(7) 0.1017(16) 0.0372(9) 0.0362(10) -0.0026(6) -0.0090(9)
F2 0.0181(6) 0.0429(9) 0.0380(8) -0.0141(7) 0.0016(6) 0.0025(6)
F3 0.0458(10) 0.0514(11) 0.0808(14) -0.0329(10) 0.0208(9) -0.0305(9)
F4 0.0293(8) 0.0635(11) 0.0590(11) -0.0449(9) -0.0238(7) 0.0159(7)
F5 0.0261(7) 0.0550(10) 0.0282(7) -0.0226(7) 0.0075(6) -0.0103(7)
F6 0.0358(9) 0.0278(8) 0.0934(16) 0.0255(9) 0.0162(10) 0.0045(7)
O1 0.0144(6) 0.0267(7) 0.0216(7) -0.0048(6) -0.0007(5) -0.0067(6)
O2 0.0194(7) 0.0267(7) 0.0115(6) -0.0052(5) -0.0005(5) -0.0087(6)
O3 0.0415(9) 0.0138(6) 0.0147(7) -0.0043(5) -0.0086(6) -0.0065(6)
O4 0.0212(7) 0.0126(6) 0.0203(7) -0.0039(5) -0.0048(5) -0.0010(5)
O5 0.0148(6) 0.0196(7) 0.0205(7) -0.0010(5) 0.0005(5) -0.0026(5)
O6 0.0363(8) 0.0174(7) 0.0120(6) -0.0026(5) -0.0021(6) -0.0142(6)
N1 0.0144(7) 0.0157(7) 0.0118(7) -0.0015(5) -0.0030(5) -0.0039(6)
N2 0.0172(7) 0.0122(7) 0.0129(7) -0.0008(5) -0.0019(6) -0.0031(6)
C1 0.0162(8) 0.0197(9) 0.0156(8) 0.0014(7) -0.0053(7) -0.0076(7)
C2 0.0220(9) 0.0270(10) 0.0210(10) -0.0046(8) -0.0083(8) -0.0068(8)
C3 0.0289(11) 0.0489(15) 0.0234(11) -0.0045(10) -0.0107(9) -0.0171(11)
C4 0.0308(12) 0.0458(15) 0.0325(12) 0.0120(11) -0.0214(10) -0.0165(11)
C5 0.0302(12) 0.0268(12) 0.0449(15) 0.0075(10) -0.0214(11) -0.0048(9)
C6 0.0272(11) 0.0187(10) 0.0337(12) 0.0005(8) -0.0138(9) -0.0038(8)
C7 0.0176(8) 0.0120(8) 0.0151(8) -0.0029(6) -0.0026(6) -0.0053(6)
C8 0.0137(7) 0.0128(7) 0.0095(7) -0.0029(6) -0.0011(6) -0.0040(6)
C9 0.0146(8) 0.0133(8) 0.0101(7) -0.0024(6) -0.0027(6) -0.0042(6)
C10 0.0156(8) 0.0126(8) 0.0132(8) -0.0022(6) -0.0039(6) -0.0055(6)
C11 0.0137(7) 0.0099(7) 0.0113(7) -0.0014(6) -0.0014(6) -0.0036(6)
C12 0.0130(7) 0.0136(8) 0.0101(7) -0.0021(6) -0.0015(6) -0.0046(6)
C13 0.0134(7) 0.0115(7) 0.0109(7) -0.0027(6) -0.0023(6) -0.0032(6)
C14 0.0131(8) 0.0124(8) 0.0179(8) -0.0029(6) -0.0034(6) -0.0037(6)
C15 0.0211(9) 0.0192(9) 0.0214(10) -0.0055(7) 0.0019(7) -0.0056(7)
C16 0.0188(9) 0.0279(11) 0.0340(12) -0.0181(9) 0.0075(8) -0.0085(8)
C17 0.0118(8) 0.0187(10) 0.0569(15) -0.0197(10) -0.0040(9) -0.0008(7)
C18 0.0217(10) 0.0136(9) 0.0427(13) -0.0036(8) -0.0154(9) -0.0011(7)
C19 0.0210(9) 0.0153(8) 0.0206(9) -0.0010(7) -0.0086(7) -0.0047(7)
C20 0.0181(8) 0.0119(8) 0.0128(8) -0.0035(6) -0.0053(6) -0.0032(6)
C21 0.0181(9) 0.0182(9) 0.0167(9) -0.0056(7) -0.0064(7) -0.0015(7)
C22 0.0269(10) 0.0189(9) 0.0255(10) -0.0070(8) -0.0116(8) 0.0028(8)
C23 0.0410(13) 0.0132(9) 0.0239(10) -0.0011(7) -0.0162(9) -0.0014(8)
C24 0.0391(12) 0.0147(9) 0.0159(9) 0.0013(7) -0.0097(8) -0.0111(8)
C25 0.0239(9) 0.0139(8) 0.0134(8) -0.0025(6) -0.0043(7) -0.0057(7)
C26 0.0198(8) 0.0114(8) 0.0173(8) -0.0031(6) -0.0051(7) -0.0054(7)
C27 0.0169(9) 0.0284(11) 0.0321(12) -0.0064(9) -0.0021(8) -0.0026(8)
C28 0.0157(8) 0.0214(9) 0.0140(8) 0.0003(7) -0.0027(6) -0.0065(7)
C29 0.0242(10) 0.0266(10) 0.0195(10) -0.0048(8) -0.0024(8) -0.0066(8)
C30 0.0253(11) 0.0468(14) 0.0198(10) -0.0097(10) -0.0029(8) -0.0082(10)
C31 0.0208(10) 0.0572(16) 0.0153(10) 0.0046(10) -0.0046(8) -0.0108(10)
C32 0.0185(9) 0.0371(12) 0.0259(11) 0.0139(9) -0.0080(8) -0.0084(9)
C33 0.0159(8) 0.0229(10) 0.0230(10) 0.0030(8) -0.0034(7) -0.0067(7)
C34 0.0175(8) 0.0111(7) 0.0166(8) -0.0044(6) -0.0020(6) -0.0057(6)
C35 0.0157(8) 0.0104(7) 0.0151(8) -0.0033(6) -0.0022(6) -0.0027(6)
C36 0.0149(8) 0.0113(7) 0.0145(8) -0.0012(6) -0.0029(6) -0.0053(6)
C37 0.0164(8) 0.0118(8) 0.0154(8) -0.0012(6) -0.0025(6) -0.0059(6)
C38 0.0143(8) 0.0150(8) 0.0129(8) -0.0033(6) -0.0016(6) -0.0046(6)
C39 0.0126(7) 0.0103(7) 0.0121(7) -0.0019(6) -0.0018(6) -0.0031(6)
C40 0.0132(7) 0.0128(7) 0.0124(8) -0.0034(6) -0.0007(6) -0.0044(6)
C41 0.0146(8) 0.0138(8) 0.0119(8) -0.0034(6) -0.0001(6) -0.0062(6)
C42 0.0253(10) 0.0175(9) 0.0179(9) -0.0038(7) -0.0087(7) -0.0036(7)
C43 0.0323(11) 0.0248(10) 0.0183(9) -0.0102(8) -0.0062(8) -0.0078(9)
C44 0.0250(10) 0.0203(9) 0.0202(9) -0.0110(7) 0.0032(7) -0.0085(8)
C45 0.0236(9) 0.0153(9) 0.0200(9) -0.0052(7) -0.0004(7) -0.0018(7)
C46 0.0199(9) 0.0166(8) 0.0136(8) -0.0050(6) -0.0025(7) -0.0029(7)
C47 0.0166(8) 0.0128(8) 0.0118(7) -0.0026(6) -0.0011(6) -0.0068(6)
C48 0.0180(8) 0.0190(9) 0.0155(8) -0.0046(7) -0.0020(7) -0.0051(7)
C49 0.0216(9) 0.0270(10) 0.0189(9) -0.0008(8) -0.0068(7) -0.0086(8)
C50 0.0332(11) 0.0326(11) 0.0160(9) -0.0041(8) -0.0079(8) -0.0165(9)
C51 0.0336(11) 0.0187(9) 0.0178(9) -0.0079(7) -0.0026(8) -0.0110(8)
C52 0.0217(9) 0.0147(8) 0.0138(8) -0.0041(6) -0.0003(7) -0.0080(7)
C53 0.0206(9) 0.0187(9) 0.0143(8) -0.0037(7) -0.0004(7) -0.0112(7)
C54 0.0228(9) 0.0182(9) 0.0187(9) -0.0065(7) 0.0034(7) -0.0036(7)

loop_
_atom_type_symbol
_atom_type_description
_atom_type_scat_dispersion_real
_atom_type_scat_dispersion_imag
_atom_type_scat_source
C C 0.0033 0.0016 'International Tables Vol C Tables 4.2.6.8 and 6.1.1.4'
H H 0.0000 0.0000 'International Tables Vol C Tables 4.2.6.8 and 6.1.1.4'
F F 0.0171 0.0103 'International Tables Vol C Tables 4.2.6.8 and 6.1.1.4'
N N 0.0061 0.0033 'International Tables Vol C Tables 4.2.6.8 and 6.1.1.4'
O O 0.0106 0.0060 'International Tables Vol C Tables 4.2.6.8 and 6.1.1.4'

loop_
_geom_angle_atom_site_label_1
_geom_angle_atom_site_label_2
_geom_angle_atom_site_label_3
_geom_angle
_geom_angle_site_symmetry_1
_geom_angle_site_symmetry_3
_geom_angle_publ_flag
C10 N1 C7 112.75(15) . . ?
C10 N1 C1 124.21(15) . . ?
C7 N1 C1 122.76(15) . . ?
C34 N2 C37 112.32(15) . . ?
C34 N2 C28 124.77(16) . . ?
C37 N2 C28 122.84(16) . . ?
C2 C1 C6 121.31(19) . . ?
C2 C1 N1 119.53(17) . . ?
C6 C1 N1 119.16(18) . . ?
C1 C2 C3 119.0(2) . . ?
C4 C3 C2 120.0(2) . . ?
C3 C4 C5 120.5(2) . . ?
C4 C5 C6 120.3(2) . . ?
C1 C6 C5 118.9(2) . . ?
O1 C7 N1 123.61(17) . . ?
O1 C7 C8 128.32(17) . . ?
N1 C7 C8 108.05(15) . . ?
C7 C8 C11 111.42(14) . . ?
C7 C8 C9 104.78(14) . . ?
C11 C8 C9 89.68(13) . . ?
C10 C9 C12 112.76(14) . . ?
C10 C9 C8 105.21(14) . . ?
C12 C9 C8 89.84(13) . . ?
O2 C10 N1 125.14(17) . . ?
O2 C10 C9 126.05(17) . . ?
N1 C10 C9 108.79(15) . . ?
C14 C11 C13 123.84(15) . . ?
C14 C11 C12 128.96(15) . . ?
C13 C11 C12 58.87(11) . . ?
C14 C11 C8 123.51(15) . . ?
C13 C11 C8 110.71(14) . . ?
C12 C11 C8 89.95(13) . . ?
C13 C12 C9 109.15(14) . . ?
C13 C12 C11 60.31(11) . . ?
C9 C12 C11 90.41(13) . . ?
C12 C13 C20 121.74(15) . . ?
C12 C13 C26 114.73(15) . . ?
C20 C13 C26 113.97(15) . . ?
C12 C13 C11 60.81(11) . . ?
C20 C13 C11 122.58(15) . . ?
C26 C13 C11 112.91(14) . . ?
C19 C14 C15 119.29(18) . . ?
C19 C14 C11 120.04(17) . . ?
C15 C14 C11 120.64(17) . . ?
C16 C15 C14 120.2(2) . . ?
C17 C16 C15 120.2(2) . . ?
C18 C17 C16 119.89(19) . . ?
C17 C18 C19 120.4(2) . . ?
C14 C19 C18 120.1(2) . . ?
C25 C20 C21 117.54(17) . . ?
C25 C20 C13 118.72(16) . . ?
C21 C20 C13 123.64(17) . . ?
C22 C21 C20 120.33(19) . . ?
C22 C21 C27 115.89(19) . . ?
C20 C21 C27 123.71(18) . . ?
C23 C22 C21 120.6(2) . . ?
C24 C23 C22 119.97(19) . . ?
C23 C24 C25 119.5(2) . . ?
C20 C25 C24 122.10(19) . . ?
O3 C26 C13 108.17(15) . . ?
F1 C27 F2 105.6(2) . . ?
F1 C27 F3 107.4(2) . . ?
F2 C27 F3 104.17(19) . . ?
F1 C27 C21 114.47(19) . . ?
F2 C27 C21 112.52(19) . . ?
F3 C27 C21 111.9(2) . . ?
C33 C28 C29 121.07(19) . . ?
C33 C28 N2 120.14(18) . . ?
C29 C28 N2 118.79(18) . . ?
C28 C29 C30 119.6(2) . . ?
C31 C30 C29 119.8(2) . . ?
C30 C31 C32 120.5(2) . . ?
C31 C32 C33 120.3(2) . . ?
C28 C33 C32 118.7(2) . . ?
O4 C34 N2 124.55(18) . . ?
O4 C34 C35 126.63(17) . . ?
N2 C34 C35 108.82(15) . . ?
C34 C35 C38 110.25(15) . . ?
C34 C35 C36 104.47(14) . . ?
C38 C35 C36 90.02(13) . . ?
C37 C36 C35 105.33(14) . . ?
C37 C36 C39 112.34(15) . . ?
C35 C36 C39 89.74(13) . . ?
O5 C37 N2 124.92(17) . . ?
O5 C37 C36 127.01(17) . . ?
N2 C37 C36 108.07(15) . . ?
C40 C38 C35 111.18(15) . . ?
C40 C38 C39 59.80(11) . . ?
C35 C38 C39 90.69(13) . . ?
C41 C39 C40 127.04(15) . . ?
C41 C39 C38 130.91(15) . . ?
C40 C39 C38 58.89(11) . . ?
C41 C39 C36 122.20(15) . . ?
C40 C39 C36 108.20(14) . . ?
C38 C39 C36 89.45(13) . . ?
C38 C40 C47 124.81(15) . . ?
C38 C40 C39 61.31(11) . . ?
C47 C40 C39 119.72(15) . . ?
C38 C40 C53 113.23(15) . . ?
C47 C40 C53 113.79(15) . . ?
C39 C40 C53 114.00(15) . . ?
C46 C41 C42 118.74(17) . . ?
C46 C41 C39 120.76(16) . . ?
C42 C41 C39 120.32(16) . . ?
C43 C42 C41 120.34(19) . . ?
C44 C43 C42 120.40(19) . . ?
C43 C44 C45 119.59(18) . . ?
C44 C45 C46 120.29(19) . . ?
C41 C46 C45 120.62(18) . . ?
C48 C47 C52 117.11(17) . . ?
C48 C47 C40 116.25(16) . . ?
C52 C47 C40 126.55(17) . . ?
C49 C48 C47 122.58(18) . . ?
C50 C49 C48 119.19(19) . . ?
C51 C50 C49 119.55(19) . . ?
C50 C51 C52 121.13(19) . . ?
C51 C52 C47 120.37(18) . . ?
C51 C52 C54 115.81(17) . . ?
C47 C52 C54 123.81(17) . . ?
O6 C53 C40 111.90(15) . . ?
F4 C54 F6 108.8(2) . . ?
F4 C54 F5 105.34(18) . . ?
F6 C54 F5 103.93(18) . . ?
F4 C54 C52 114.88(17) . . ?
F6 C54 C52 111.49(18) . . ?
F5 C54 C52 111.66(18) . . ?

loop_
_geom_bond_atom_site_label_1
_geom_bond_atom_site_label_2
_geom_bond_distance
_geom_bond_site_symmetry_2
_geom_bond_publ_flag
F1 C27 1.321(3) . ?
F2 C27 1.334(3) . ?
F3 C27 1.346(3) . ?
F4 C54 1.311(3) . ?
F5 C54 1.339(2) . ?
F6 C54 1.334(3) . ?
O1 C7 1.196(2) . ?
O2 C10 1.212(2) . ?
O3 C26 1.422(2) . ?
O4 C34 1.209(2) . ?
O5 C37 1.205(2) . ?
O6 C53 1.419(2) . ?
N1 C10 1.382(2) . ?
N1 C7 1.414(2) . ?
N1 C1 1.433(2) . ?
N2 C34 1.394(2) . ?
N2 C37 1.407(2) . ?
N2 C28 1.434(2) . ?
C1 C2 1.379(3) . ?
C1 C6 1.383(3) . ?
C2 C3 1.393(3) . ?
C3 C4 1.376(4) . ?
C4 C5 1.377(4) . ?
C5 C6 1.389(3) . ?
C7 C8 1.510(3) . ?
C8 C11 1.544(2) . ?
C8 C9 1.547(2) . ?
C9 C10 1.504(2) . ?
C9 C12 1.535(2) . ?
C11 C14 1.485(2) . ?
C11 C13 1.528(2) . ?
C11 C12 1.536(2) . ?
C12 C13 1.506(2) . ?
C13 C20 1.511(2) . ?
C13 C26 1.512(2) . ?
C14 C19 1.391(3) . ?
C14 C15 1.393(3) . ?
C15 C16 1.391(3) . ?
C16 C17 1.385(4) . ?
C17 C18 1.378(4) . ?
C18 C19 1.393(3) . ?
C20 C25 1.391(3) . ?
C20 C21 1.411(3) . ?
C21 C22 1.396(3) . ?
C21 C27 1.501(3) . ?
C22 C23 1.384(3) . ?
C23 C24 1.382(3) . ?
C24 C25 1.394(3) . ?
C28 C33 1.386(3) . ?
C28 C29 1.386(3) . ?
C29 C30 1.387(3) . ?
C30 C31 1.380(4) . ?
C31 C32 1.385(4) . ?
C32 C33 1.393(3) . ?
C34 C35 1.512(3) . ?
C35 C38 1.530(3) . ?
C35 C36 1.549(2) . ?
C36 C37 1.502(3) . ?
C36 C39 1.551(2) . ?
C38 C40 1.507(2) . ?
C38 C39 1.544(2) . ?
C39 C41 1.485(2) . ?
C39 C40 1.521(2) . ?
C40 C47 1.509(2) . ?
C40 C53 1.527(3) . ?
C41 C46 1.390(3) . ?
C41 C42 1.396(3) . ?
C42 C43 1.394(3) . ?
C43 C44 1.382(3) . ?
C44 C45 1.384(3) . ?
C45 C46 1.392(3) . ?
C47 C48 1.395(3) . ?
C47 C52 1.402(3) . ?
C48 C49 1.390(3) . ?
C49 C50 1.387(3) . ?
C50 C51 1.377(3) . ?
C51 C52 1.397(3) . ?
C52 C54 1.498(3) . ?
